data_2243351
loop_
_publ_author_name
'M'hamedi, Ahmed'
'Batsanov, Andrei S.'

_publ_section_title
;
 Phosphorescent mono- and diiridium(III) complexes cyclometalated by
 fluorenyl- or phenyl-pyridino ligands with bulky substituents, as
 prospective OLED dopants
;
_journal_coeditor_code HB7885
_journal_issue 3
_journal_name_full 'Acta Crystallographica Section E'
_journal_page_first 392
_journal_page_last 399
_journal_paper_doi 10.1107/S2056989020001784
_journal_volume 76
_journal_year 2020
_chemical_formula_iupac '[Ir2 (C20 H19 N)4 (C18 H6 F12 N2 O2)], 2.3C6 H5 Cl, 0.4C5 H12'
_chemical_formula_moiety 'C98 H78 F12 Ir2 N6 O2, 2.3(C6 H5 Cl), 0.4(C5 H12)'
_chemical_formula_sum 'C113.8 H94.3 Cl2.3 F12 Ir2 N6 O2'
_chemical_formula_weight 2271.78
_chemical_name_systematic
'{\m-<i>N</i>,<i>N</i>'-Bis[3,5-bis(trifluoromethyl)phenyl]oxamidato}bis(bis{2-[4-(2,4,6-trimethylphenyl)pyridin-2-yl]phenyl-\k^2^<i>C</i>^1^,<i>N</i>'}iridium)--chlorobenzene--pentane (1/2.3/0.4)'
_space_group_crystal_system triclinic
_space_group_IT_number 2
_space_group_name_Hall '-P 1'
_space_group_name_H-M_alt 'P -1'
_atom_sites_solution_hydrogens mixed
_atom_sites_solution_primary heavy
_atom_sites_solution_secondary difmap
_audit_creation_method
;
Olex2 1.3-alpha
(compiled Nov 21 2019 18:26:39 for OlexSys, GUI svn.r6003)
;
_cell_angle_alpha 110.386(2)
_cell_angle_beta 106.524(2)
_cell_angle_gamma 96.303(2)
_cell_formula_units_Z 1
_cell_length_a 11.8734(5)
_cell_length_b 14.2267(6)
_cell_length_c 16.6076(7)
_cell_measurement_reflns_used 9713
_cell_measurement_temperature 120
_cell_measurement_theta_max 29.88
_cell_measurement_theta_min 2.37
_cell_volume 2452.00(19)
_computing_cell_refinement
;
SAINT (Bruker, 2017)
;
_computing_data_collection
;
APEX3 (Bruker, 2016)
;
_computing_data_reduction
;
SAINT (Bruker, 2017)
;
_computing_molecular_graphics
;
<i>OLEX2</i> (Dolomanov <i>et al.</i>,  2009)
;
_computing_publication_material
;
<i>OLEX2</i> (Dolomanov <i>et al.</i>,  2009)
;
_computing_structure_refinement
;
ShelXL2018 (Sheldrick, 2015b)
;
_computing_structure_solution
;
ShelXS2013 (Sheldrick, 2008)
;
_diffrn_ambient_temperature 120
_diffrn_detector 'Bruker PHOTON 100 CMOS'
_diffrn_detector_area_resol_mean 10.4
_diffrn_measured_fraction_theta_full 0.999
_diffrn_measured_fraction_theta_max 0.999
_diffrn_measurement_device '3-circle area detector diffractometer'
_diffrn_measurement_device_type 'Bruker D8 Venture'
_diffrn_measurement_method \w-scan
_diffrn_radiation_monochromator 'focusing mirrors'
_diffrn_radiation_probe x-ray
_diffrn_radiation_type MoK\a
_diffrn_radiation_wavelength 0.71073
_diffrn_reflns_av_R_equivalents 0.0323
_diffrn_reflns_av_unetI/netI 0.0347
_diffrn_reflns_limit_h_max 16
_diffrn_reflns_limit_h_min -16
_diffrn_reflns_limit_k_max 20
_diffrn_reflns_limit_k_min -20
_diffrn_reflns_limit_l_max 23
_diffrn_reflns_limit_l_min -23
_diffrn_reflns_number 54411
_diffrn_reflns_theta_full 25.242
_diffrn_reflns_theta_max 30.093
_diffrn_reflns_theta_min 2.123
_diffrn_source 'microfocus sealed X-ray tube'
_diffrn_standards_number 0
_exptl_absorpt_coefficient_mu 2.852
_exptl_absorpt_correction_T_max 0.9127
_exptl_absorpt_correction_T_min 0.7695
_exptl_absorpt_correction_type integration
_exptl_absorpt_process_details
;
(SADABS; Krause <i>et al.</i>,  2015)
;
_exptl_crystal_colour yellow
_exptl_crystal_density_diffrn 1.538
_exptl_crystal_description block
_exptl_crystal_F_000 1136
_exptl_crystal_size_max 0.12
_exptl_crystal_size_mid 0.08
_exptl_crystal_size_min 0.04
_refine_diff_density_max 0.959
_refine_diff_density_min -1.006
_refine_ls_extinction_method none
_refine_ls_goodness_of_fit_ref 1.059
_refine_ls_hydrogen_treatment mixed
_refine_ls_matrix_type full
_refine_ls_number_parameters 702
_refine_ls_number_reflns 14405
_refine_ls_number_restraints 593
_refine_ls_restrained_S_all 1.047
_refine_ls_R_factor_all 0.0371
_refine_ls_R_factor_gt 0.0283
_refine_ls_shift/su_max 0.003
_refine_ls_shift/su_mean 0.000
_refine_ls_structure_factor_coef Fsqd
_refine_ls_weighting_details 'w=1/[\s^2^(Fo^2^)+(0.0372P)^2^+2.3279P] where P=(Fo^2^+2Fc^2^)/3'
_refine_ls_weighting_scheme calc
_refine_ls_wR_factor_gt 0.0698
_refine_ls_wR_factor_ref 0.0730
_reflns_number_gt 12696
_reflns_number_total 14405
_reflns_threshold_expression 'I > 2\s(I)'
_cod_data_source_file hb7885sup1.cif
_cod_data_source_block IV
_cod_original_cell_volume 2452.00(18)
_cod_database_code 2243351
_shelx_space_group_comment
;
The symmetry employed for this shelxl refinement is uniquely defined
by the following loop, which should always be used as a source of
symmetry information in preference to the above space-group names.
They are only intended as comments.
;
_shelx_estimated_absorpt_t_min 0.719
_shelx_estimated_absorpt_t_max 0.875

loop_
_space_group_symop_operation_xyz
'x, y, z'
'-x, -y, -z'

loop_
_atom_site_type_symbol
_atom_site_label
_atom_site_fract_x
_atom_site_fract_y
_atom_site_fract_z
_atom_site_U_iso_or_equiv
_atom_site_adp_type
_atom_site_calc_flag
_atom_site_occupancy
_atom_site_disorder_assembly
_atom_site_disorder_group
O O1 0.44213(16) 0.40519(14) 0.53296(12) 0.0202(4) Uani d 1 . .
N N1 0.37318(18) 0.43068(16) 0.39899(14) 0.0168(4) Uani d 1 . .
N N2 0.5291(2) 0.54309(18) 0.74258(15) 0.0199(4) Uani d 1 . .
N N3 0.6642(2) 0.35031(17) 0.56890(15) 0.0200(4) Uani d 1 . .
C C1 0.4488(2) 0.45259(18) 0.48149(16) 0.0164(4) Uani d 1 . .
C C2 0.7416(2) 0.5027(2) 0.77180(17) 0.0195(5) Uani d 1 . .
C C3 0.8524(2) 0.4756(2) 0.7863(2) 0.0256(6) Uani d 1 . .
H H3 0.865589 0.424637 0.737133 0.031 Uiso calc 1 . .
C C4 0.9441(3) 0.5214(3) 0.8713(2) 0.0315(6) Uani d 1 . .
H H4 1.019180 0.501879 0.879077 0.038 Uiso calc 1 . .
C C5 0.9276(3) 0.5951(3) 0.9445(2) 0.0354(7) Uani d 1 . .
H H5 0.991573 0.627520 1.001858 0.042 Uiso calc 1 . .
C C6 0.8165(3) 0.6212(2) 0.9335(2) 0.0302(6) Uani d 1 . .
H H6 0.803662 0.670946 0.983629 0.036 Uiso calc 1 . .
C C7 0.7238(2) 0.5744(2) 0.84862(18) 0.0219(5) Uani d 1 . .
C C8 0.6009(2) 0.5903(2) 0.83196(18) 0.0210(5) Uani d 1 . .
C C9 0.5518(3) 0.6384(2) 0.89820(19) 0.0248(5) Uani d 1 . .
H H9 0.602846 0.672393 0.960529 0.030 Uiso calc 1 . .
C C10 0.4295(3) 0.6375(2) 0.87446(19) 0.0242(5) Uani d 1 . .
C C11 0.3605(3) 0.5938(2) 0.7816(2) 0.0287(6) Uani d 1 . .
H H11 0.277713 0.595695 0.762022 0.034 Uiso calc 1 . .
C C12 0.4124(3) 0.5480(2) 0.71836(19) 0.0264(6) Uani d 1 . .
H H12 0.364084 0.518702 0.655240 0.032 Uiso calc 1 . .
C C13 0.5551(2) 0.3276(2) 0.67928(18) 0.0202(5) Uani d 1 . .
C C14 0.5066(3) 0.3197(2) 0.74506(19) 0.0254(5) Uani d 1 . .
H H14 0.496839 0.379959 0.788143 0.030 Uiso calc 1 . .
C C15 0.4726(3) 0.2245(2) 0.7479(2) 0.0303(6) Uani d 1 . .
H H15 0.439964 0.220699 0.793019 0.036 Uiso calc 1 . .
C C16 0.4855(3) 0.1355(2) 0.6862(2) 0.0343(7) Uani d 1 . .
H H16 0.460195 0.070799 0.688127 0.041 Uiso calc 1 . .
C C17 0.5353(3) 0.1407(2) 0.6217(2) 0.0306(6) Uani d 1 . .
H H17 0.545247 0.079808 0.579427 0.037 Uiso calc 1 . .
C C18 0.5709(2) 0.2363(2) 0.61902(18) 0.0228(5) Uani d 1 . .
C C19 0.6296(2) 0.2496(2) 0.55617(18) 0.0220(5) Uani d 1 . .
C C20 0.6518(3) 0.1718(2) 0.48812(19) 0.0264(6) Uani d 1 . .
H H20 0.627753 0.102136 0.479835 0.032 Uiso calc 1 . .
C C21 0.7082(3) 0.1937(2) 0.43204(19) 0.0258(5) Uani d 1 . .
C C22 0.7454(3) 0.2967(2) 0.4480(2) 0.0266(6) Uani d 1 . .
H H22 0.786309 0.315052 0.412247 0.032 Uiso calc 1 . .
C C23 0.7224(2) 0.3720(2) 0.51617(19) 0.0234(5) Uani d 1 . .
H H23 0.748595 0.442040 0.526522 0.028 Uiso calc 1 . .
C C24 0.2774(2) 0.3402(2) 0.36003(17) 0.0190(5) Uani d 1 . .
C C25 0.2970(3) 0.2468(2) 0.3648(2) 0.0259(6) Uani d 1 . .
H H25 0.376434 0.241224 0.392612 0.031 Uiso calc 1 . .
C C26 0.2006(3) 0.1623(2) 0.3288(2) 0.0318(6) Uani d 1 . .
C C27 0.0840(3) 0.1684(2) 0.2881(2) 0.0334(7) Uani d 1 . .
H H27 0.018131 0.110643 0.264945 0.040 Uiso calc 1 . .
C C28 0.0652(3) 0.2602(2) 0.2817(2) 0.0289(6) Uani d 1 . .
C C29 0.1609(2) 0.3458(2) 0.31702(18) 0.0225(5) Uani d 1 . .
H H29 0.146642 0.408140 0.311688 0.027 Uiso calc 1 . .
C C31 -0.0597(3) 0.2692(3) 0.2380(2) 0.0409(8) Uani d 1 . .
C C32 0.3731(2) 0.6731(2) 0.94620(19) 0.0254(5) Uani d 1 . .
C C33 0.3216(3) 0.6002(2) 0.9721(2) 0.0287(6) Uani d 1 . .
C C34 0.2694(3) 0.6321(3) 1.0394(2) 0.0323(6) Uani d 1 . .
H H34 0.235092 0.582728 1.057505 0.039 Uiso calc 1 . .
C C35 0.2665(3) 0.7346(3) 1.0806(2) 0.0329(7) Uani d 1 . .
C C36 0.3169(3) 0.8052(3) 1.0535(2) 0.0374(7) Uani d 1 . .
H H36 0.315310 0.875588 1.081340 0.045 Uiso calc 1 . .
C C37 0.3703(3) 0.7760(2) 0.9860(2) 0.0330(6) Uani d 1 . .
C C38 0.3230(4) 0.4870(3) 0.9286(3) 0.0453(9) Uani d 1 . .
H H38A 0.278057 0.459579 0.862655 0.086(10) Uiso d 1 . .
H H38B 0.285261 0.448142 0.956388 0.086(10) Uiso d 1 . .
H H38C 0.406693 0.480281 0.938809 0.086(10) Uiso d 1 . .
C C39 0.2095(3) 0.7662(3) 1.1531(2) 0.0450(9) Uani d 1 . .
H H39A 0.270928 0.813855 1.211392 0.097(11) Uiso d 1 . .
H H39B 0.175236 0.704936 1.160351 0.097(11) Uiso d 1 . .
H H39C 0.145249 0.800287 1.135032 0.097(11) Uiso d 1 . .
C C40 0.4177(4) 0.8541(3) 0.9548(3) 0.0466(9) Uani d 1 . .
H H40A 0.502842 0.855475 0.961969 0.077(9) Uiso d 1 . .
H H40B 0.410483 0.922340 0.991740 0.077(9) Uiso d 1 . .
H H40C 0.370914 0.835528 0.890202 0.077(9) Uiso d 1 . .
C C41 0.7266(3) 0.1100(2) 0.3561(2) 0.0306(6) Uani d 1 . .
C C42 0.6447(4) 0.0778(3) 0.2669(2) 0.0397(8) Uani d 1 . .
C C43 0.6617(4) -0.0006(3) 0.1963(3) 0.0513(10) Uani d 1 . .
H H43 0.605787 -0.023665 0.135712 0.062 Uiso calc 1 . .
C C44 0.7583(5) -0.0455(3) 0.2126(3) 0.0544(11) Uani d 1 . .
C C45 0.8376(4) -0.0127(3) 0.3002(3) 0.0504(9) Uani d 1 . .
H H45 0.904509 -0.043287 0.311232 0.060 Uiso calc 1 . .
C C46 0.8233(3) 0.0649(3) 0.3743(3) 0.0397(8) Uani d 1 . .
C C47 0.5372(4) 0.1248(4) 0.2468(3) 0.0555(10) Uani d 1 . .
H H47A 0.491260 0.120515 0.286420 0.086(10) Uiso calc 1 . .
H H47B 0.485398 0.087211 0.182531 0.086(10) Uiso calc 1 . .
H H47C 0.565461 0.197287 0.258418 0.086(10) Uiso calc 1 . .
C C48 0.7757(6) -0.1311(4) 0.1348(4) 0.0853(19) Uani d 1 . .
H H48A 0.711099 -0.144750 0.077264 0.102 Uiso calc 0.49(6) . .
H H48B 0.854058 -0.110100 0.129994 0.102 Uiso calc 0.49(6) . .
H H48C 0.773044 -0.193831 0.146991 0.102 Uiso calc 0.49(6) . .
H H48D 0.847702 -0.154371 0.158902 0.102 Uiso calc 0.51(6) . .
H H48E 0.704742 -0.189020 0.106172 0.102 Uiso calc 0.51(6) . .
H H48F 0.785757 -0.105290 0.089175 0.102 Uiso calc 0.51(6) . .
C C49 0.9111(4) 0.0981(3) 0.4691(3) 0.0586(11) Uani d 1 . .
H H49A 0.939459 0.173347 0.496631 0.088(10) Uiso calc 1 . .
H H49B 0.980080 0.066492 0.466851 0.088(10) Uiso calc 1 . .
H H49C 0.871471 0.076294 0.506083 0.088(10) Uiso calc 1 . .
Ir Ir1 0.60082(2) 0.45280(2) 0.65562(2) 0.01591(4) Uani d 0.9817(6) A 1
F F1A 0.3215(4) 0.0447(4) 0.3300(6) 0.110(3) Uani d 0.774(5) B 1
F F2A 0.2218(10) 0.0665(4) 0.4187(4) 0.133(3) Uani d 0.774(5) B 1
F F3A 0.1348(3) -0.0165(2) 0.2794(4) 0.0836(15) Uani d 0.774(5) B 1
F F4A -0.0993(8) 0.3252(12) 0.3001(5) 0.132(6) Uani d 0.586(15) C 1
F F5A -0.0690(5) 0.3071(8) 0.1789(5) 0.071(3) Uani d 0.586(15) C 1
F F6A -0.1381(6) 0.1809(6) 0.1988(9) 0.124(5) Uani d 0.586(15) C 1
C C30A 0.2207(5) 0.0654(5) 0.3405(4) 0.0432(10) Uiso d 0.774(5) B 1
F F1B 0.1533(17) 0.0148(18) 0.350(3) 0.110(3) Uani d 0.226(5) B 2
F F2B 0.275(3) 0.0131(14) 0.2641(13) 0.133(3) Uani d 0.226(5) B 2
F F3B 0.3179(15) 0.0763(9) 0.4024(15) 0.0836(15) Uani d 0.226(5) B 2
F F4B -0.1086(10) 0.2027(15) 0.1528(5) 0.141(9) Uani d 0.414(15) C 2
F F5B -0.1364(7) 0.2479(9) 0.2736(8) 0.065(3) Uani d 0.414(15) C 2
F F6B -0.0671(7) 0.3626(8) 0.2420(15) 0.106(7) Uani d 0.414(15) C 2
C C30B 0.2306(15) 0.0613(16) 0.3244(12) 0.0432(10) Uiso d 0.226(5) B 2
C C50 0.0992(4) 0.3843(4) 0.5805(3) 0.0616(11) Uani d 1 . .
H H50 0.072881 0.428370 0.550858 0.074 Uiso calc 1 D 2
C C51 0.0560(4) 0.3792(4) 0.6477(4) 0.0669(13) Uani d 1 . .
H H51 0.001526 0.419267 0.665464 0.080 Uiso calc 1 . .
C C52 0.0945(4) 0.3146(5) 0.6878(4) 0.0747(15) Uani d 1 . .
H H52 0.063664 0.306635 0.732506 0.090 Uiso calc 1 E -1
C C53 0.1778(4) 0.2602(4) 0.6645(4) 0.0711(13) Uani d 1 . .
H H53 0.206506 0.217124 0.694538 0.085 Uiso calc 1 . .
C C54 0.2183(4) 0.2691(4) 0.5981(3) 0.0677(13) Uani d 1 . .
H H54 0.276172 0.232433 0.581874 0.081 Uiso calc 1 . .
C C55 0.1770(4) 0.3294(4) 0.5552(3) 0.0642(12) Uani d 1 . .
H H55 0.202888 0.333102 0.507062 0.077 Uiso calc 1 . .
Cl Cl2 0.0335(3) 0.2747(2) 0.7559(2) 0.0821(8) Uani d 0.5 F 2
Cl Cl1 0.0600(3) 0.4641(2) 0.5229(2) 0.0797(8) Uani d 0.5 G -1
Cl Cl3 0.2563(8) 0.0961(7) 0.0951(6) 0.066(2) Uani d 0.15 H 1
C C56 0.1129(12) 0.0482(11) 0.0450(12) 0.055(4) Uiso d 0.3 H 1
C C57 0.0353(15) 0.1095(13) 0.0364(13) 0.066(5) Uiso d 0.3 H 1
H H57 0.059102 0.182588 0.060265 0.079 Uiso d 0.3 H 1
C C58 0.0752(13) -0.0569(11) 0.0089(10) 0.058(4) Uiso d 0.3 H 1
H H58 0.136555 -0.093519 0.018609 0.069 Uiso d 0.3 H 1
C C59 0.2059(15) 0.1337(12) 0.0963(8) 0.074(3) Uani d 0.4 I 2
C C60 0.0793(19) 0.1029(15) 0.0474(17) 0.060(6) Uiso d 0.2 I 2
C C61 0.000000 0.000000 0.000000 0.074(3) Uani d 0.4 I 2
C C62 -0.1331(15) -0.025(2) -0.0543(16) 0.051(6) Uiso d 0.2 I 2
Ir Ir2 0.5679(7) 0.4090(8) 0.6317(5) 0.01591(4) Uani d 0.0183(6) A 2

loop_
_atom_site_aniso_label
_atom_site_aniso_U_11
_atom_site_aniso_U_22
_atom_site_aniso_U_33
_atom_site_aniso_U_12
_atom_site_aniso_U_13
_atom_site_aniso_U_23
O1 0.0200(9) 0.0217(9) 0.0191(8) 0.0003(7) 0.0056(7) 0.0107(7)
N1 0.0156(9) 0.0173(10) 0.0161(9) 0.0023(8) 0.0043(8) 0.0063(8)
N2 0.0190(10) 0.0264(11) 0.0179(10) 0.0065(9) 0.0070(8) 0.0120(9)
N3 0.0201(10) 0.0223(11) 0.0198(10) 0.0053(8) 0.0078(8) 0.0101(9)
C1 0.0164(11) 0.0162(11) 0.0171(11) 0.0048(9) 0.0072(9) 0.0058(9)
C2 0.0172(11) 0.0235(12) 0.0205(12) 0.0023(9) 0.0061(9) 0.0131(10)
C3 0.0222(13) 0.0329(15) 0.0276(13) 0.0091(11) 0.0109(11) 0.0162(12)
C4 0.0186(13) 0.0460(18) 0.0323(15) 0.0092(12) 0.0063(11) 0.0197(14)
C5 0.0212(13) 0.0478(19) 0.0266(14) 0.0013(13) 0.0002(11) 0.0113(14)
C6 0.0247(13) 0.0363(16) 0.0233(13) 0.0035(12) 0.0058(11) 0.0078(12)
C7 0.0194(12) 0.0256(13) 0.0207(12) 0.0033(10) 0.0064(10) 0.0101(10)
C8 0.0209(12) 0.0232(13) 0.0197(12) 0.0044(10) 0.0064(9) 0.0100(10)
C9 0.0237(13) 0.0272(14) 0.0204(12) 0.0053(11) 0.0068(10) 0.0067(11)
C10 0.0252(13) 0.0266(14) 0.0243(13) 0.0073(11) 0.0112(10) 0.0116(11)
C11 0.0229(13) 0.0407(17) 0.0253(13) 0.0138(12) 0.0088(11) 0.0140(12)
C12 0.0223(13) 0.0365(16) 0.0207(12) 0.0102(11) 0.0052(10) 0.0124(12)
C13 0.0193(12) 0.0233(12) 0.0200(12) 0.0028(10) 0.0059(9) 0.0124(10)
C14 0.0244(13) 0.0321(14) 0.0222(13) 0.0057(11) 0.0091(10) 0.0132(11)
C15 0.0307(15) 0.0392(16) 0.0287(14) 0.0044(13) 0.0144(12) 0.0203(13)
C16 0.0418(18) 0.0297(15) 0.0337(16) -0.0015(13) 0.0138(14) 0.0175(13)
C17 0.0385(16) 0.0235(14) 0.0290(15) 0.0002(12) 0.0126(13) 0.0108(12)
C18 0.0236(13) 0.0240(13) 0.0193(12) 0.0004(10) 0.0060(10) 0.0097(10)
C19 0.0222(12) 0.0232(12) 0.0211(12) 0.0025(10) 0.0063(10) 0.0110(10)
C20 0.0333(15) 0.0204(13) 0.0260(13) 0.0022(11) 0.0130(12) 0.0087(11)
C21 0.0289(14) 0.0240(13) 0.0236(13) 0.0029(11) 0.0113(11) 0.0077(11)
C22 0.0308(14) 0.0265(14) 0.0274(14) 0.0054(11) 0.0167(12) 0.0117(11)
C23 0.0249(13) 0.0230(13) 0.0271(13) 0.0048(10) 0.0141(11) 0.0118(11)
C24 0.0188(11) 0.0198(12) 0.0177(11) 0.0031(9) 0.0073(9) 0.0063(9)
C25 0.0247(13) 0.0205(13) 0.0310(14) 0.0056(10) 0.0097(11) 0.0083(11)
C26 0.0333(15) 0.0209(13) 0.0390(17) 0.0038(12) 0.0135(13) 0.0094(12)
C27 0.0280(14) 0.0290(15) 0.0347(16) -0.0065(12) 0.0090(12) 0.0084(13)
C28 0.0196(12) 0.0358(16) 0.0274(14) -0.0016(11) 0.0047(11) 0.0133(12)
C29 0.0191(12) 0.0269(13) 0.0225(12) 0.0037(10) 0.0070(10) 0.0113(11)
C31 0.0213(14) 0.054(2) 0.0461(19) -0.0018(14) 0.0052(13) 0.0271(17)
C32 0.0229(13) 0.0338(15) 0.0215(12) 0.0110(11) 0.0092(10) 0.0111(11)
C33 0.0281(14) 0.0329(15) 0.0258(14) 0.0088(12) 0.0113(11) 0.0105(12)
C34 0.0287(15) 0.0444(18) 0.0258(14) 0.0063(13) 0.0117(12) 0.0151(13)
C35 0.0257(14) 0.0445(18) 0.0235(14) 0.0084(13) 0.0085(11) 0.0078(13)
C36 0.0415(18) 0.0336(17) 0.0357(17) 0.0125(14) 0.0184(14) 0.0069(14)
C37 0.0368(16) 0.0317(15) 0.0332(16) 0.0104(13) 0.0156(13) 0.0126(13)
C38 0.059(2) 0.0353(18) 0.053(2) 0.0135(17) 0.0338(19) 0.0187(16)
C39 0.043(2) 0.055(2) 0.0333(17) 0.0127(17) 0.0191(15) 0.0089(16)
C40 0.060(2) 0.0376(19) 0.057(2) 0.0166(17) 0.034(2) 0.0235(17)
C41 0.0418(17) 0.0193(13) 0.0308(14) -0.0011(12) 0.0214(13) 0.0054(11)
C42 0.058(2) 0.0305(16) 0.0300(15) -0.0022(15) 0.0212(15) 0.0097(13)
C43 0.084(3) 0.0358(19) 0.0299(17) -0.0007(19) 0.0270(19) 0.0067(14)
C44 0.091(3) 0.0269(17) 0.049(2) 0.0002(18) 0.050(2) 0.0044(15)
C45 0.060(2) 0.0287(17) 0.068(2) 0.0074(16) 0.043(2) 0.0098(17)
C46 0.0448(19) 0.0250(15) 0.0474(19) 0.0051(14) 0.0252(16) 0.0058(14)
C47 0.064(3) 0.062(3) 0.0316(18) 0.008(2) 0.0095(18) 0.0164(18)
C48 0.147(6) 0.047(3) 0.066(3) 0.018(3) 0.070(4) 0.002(2)
C49 0.048(2) 0.050(2) 0.063(3) 0.0204(19) 0.0114(19) 0.009(2)
Ir1 0.01556(6) 0.01830(9) 0.01506(6) 0.00312(6) 0.00533(4) 0.00823(6)
F1A 0.062(2) 0.066(3) 0.266(8) 0.045(2) 0.090(4) 0.104(4)
F2A 0.284(10) 0.056(3) 0.090(3) 0.062(4) 0.078(4) 0.049(3)
F3A 0.063(2) 0.0151(13) 0.137(4) -0.0029(13) 0.015(2) 0.0082(18)
F4A 0.060(5) 0.264(16) 0.072(4) 0.096(8) 0.028(4) 0.043(6)
F5A 0.032(2) 0.120(7) 0.089(5) 0.015(4) 0.008(3) 0.085(5)
F6A 0.036(3) 0.084(5) 0.213(12) -0.031(3) -0.036(6) 0.091(7)
F1B 0.062(2) 0.066(3) 0.266(8) 0.045(2) 0.090(4) 0.104(4)
F2B 0.284(10) 0.056(3) 0.090(3) 0.062(4) 0.078(4) 0.049(3)
F3B 0.063(2) 0.0151(13) 0.137(4) -0.0029(13) 0.015(2) 0.0082(18)
F4B 0.057(7) 0.237(18) 0.038(4) 0.070(9) -0.022(3) -0.030(6)
F5B 0.033(4) 0.100(8) 0.087(7) 0.013(5) 0.034(5) 0.058(6)
F6B 0.021(3) 0.089(6) 0.229(19) 0.009(4) 0.016(7) 0.111(9)
C50 0.061(3) 0.066(3) 0.072(3) 0.014(2) 0.033(2) 0.036(2)
C51 0.058(3) 0.087(4) 0.077(3) 0.027(3) 0.044(3) 0.038(3)
C52 0.054(3) 0.116(5) 0.073(3) 0.012(3) 0.025(2) 0.059(3)
C53 0.047(2) 0.075(3) 0.082(3) 0.006(2) 0.001(2) 0.040(3)
C54 0.041(2) 0.076(3) 0.060(3) 0.011(2) 0.007(2) 0.006(2)
C55 0.045(2) 0.079(3) 0.056(3) 0.002(2) 0.027(2) 0.009(2)
Cl2 0.097(2) 0.105(2) 0.105(2) 0.0543(17) 0.0757(18) 0.0701(18)
Cl1 0.0867(18) 0.0660(15) 0.106(2) 0.0037(13) 0.0439(16) 0.0529(15)
Cl3 0.068(5) 0.070(5) 0.051(4) 0.019(4) 0.025(4) 0.008(4)
C59 0.120(10) 0.084(8) 0.046(5) 0.034(7) 0.056(6) 0.031(5)
C61 0.120(10) 0.084(8) 0.046(5) 0.034(7) 0.056(6) 0.031(5)
Ir2 0.01556(6) 0.01830(9) 0.01506(6) 0.00312(6) 0.00533(4) 0.00823(6)

loop_
_atom_type_symbol
_atom_type_description
_atom_type_scat_dispersion_real
_atom_type_scat_dispersion_imag
_atom_type_scat_source
C C 0.0033 0.0016 'International Tables Vol C Tables 4.2.6.8 and 6.1.1.4'
H H 0.0000 0.0000 'International Tables Vol C Tables 4.2.6.8 and 6.1.1.4'
Cl Cl 0.1484 0.1585 'International Tables Vol C Tables 4.2.6.8 and 6.1.1.4'
F F 0.0171 0.0103 'International Tables Vol C Tables 4.2.6.8 and 6.1.1.4'
Ir Ir -1.4442 7.9887 'International Tables Vol C Tables 4.2.6.8 and 6.1.1.4'
N N 0.0061 0.0033 'International Tables Vol C Tables 4.2.6.8 and 6.1.1.4'
O O 0.0106 0.0060 'International Tables Vol C Tables 4.2.6.8 and 6.1.1.4'

loop_
_exptl_crystal_face_index_h
_exptl_crystal_face_index_k
_exptl_crystal_face_index_l
_exptl_crystal_face_perp_dist
0.00 0.00 -1.00 0.0240
0.00 0.00 1.00 0.0140
0.00 -1.00 0.00 0.0360
0.00 1.00 0.00 0.0410
-1.00 0.00 1.00 0.0380
1.00 0.00 -1.00 0.0500

loop_
_geom_angle_atom_site_label_1
_geom_angle_atom_site_label_2
_geom_angle_atom_site_label_3
_geom_angle_site_symmetry_1
_geom_angle_site_symmetry_3
_geom_angle
_geom_angle_publ_flag
C1 O1 Ir1 . . 114.42(15) ?
C1 N1 C24 . . 116.9(2) ?
C1 N1 Ir1 . 2_666 114.86(16) ?
C24 N1 Ir1 . 2_666 127.88(16) ?
C8 N2 Ir1 . . 116.55(17) ?
C12 N2 C8 . . 119.4(2) ?
C12 N2 Ir1 . . 123.55(19) ?
C19 N3 Ir1 . . 115.17(17) ?
C23 N3 C19 . . 118.8(2) ?
C23 N3 Ir1 . . 125.44(18) ?
O1 C1 N1 . . 126.8(2) ?
O1 C1 C1 . 2_666 118.3(3) ?
N1 C1 C1 . 2_666 114.9(3) ?
C3 C2 C7 . . 117.1(2) ?
C3 C2 Ir1 . . 128.4(2) ?
C7 C2 Ir1 . . 114.49(18) ?
C2 C3 H3 . . 119.3 ?
C4 C3 C2 . . 121.4(3) ?
C4 C3 H3 . . 119.3 ?
C3 C4 H4 . . 119.6 ?
C5 C4 C3 . . 120.9(3) ?
C5 C4 H4 . . 119.6 ?
C4 C5 H5 . . 120.3 ?
C4 C5 C6 . . 119.3(3) ?
C6 C5 H5 . . 120.3 ?
C5 C6 H6 . . 120.1 ?
C5 C6 C7 . . 119.9(3) ?
C7 C6 H6 . . 120.1 ?
C2 C7 C8 . . 114.7(2) ?
C6 C7 C2 . . 121.3(2) ?
C6 C7 C8 . . 124.0(2) ?
N2 C8 C7 . . 113.3(2) ?
N2 C8 C9 . . 119.8(2) ?
C9 C8 C7 . . 126.5(2) ?
C8 C9 H9 . . 119.5 ?
C10 C9 C8 . . 121.1(3) ?
C10 C9 H9 . . 119.5 ?
C9 C10 C11 . . 117.2(2) ?
C9 C10 C32 . . 120.9(2) ?
C11 C10 C32 . . 121.6(3) ?
C10 C11 H11 . . 120.1 ?
C12 C11 C10 . . 119.9(3) ?
C12 C11 H11 . . 120.1 ?
N2 C12 C11 . . 122.4(3) ?
N2 C12 H12 . . 118.8 ?
C11 C12 H12 . . 118.8 ?
C14 C13 C18 . . 117.2(2) ?
C14 C13 Ir1 . . 128.5(2) ?
C18 C13 Ir1 . . 114.28(18) ?
C13 C14 H14 . . 119.6 ?
C15 C14 C13 . . 120.7(3) ?
C15 C14 H14 . . 119.6 ?
C14 C15 H15 . . 119.5 ?
C16 C15 C14 . . 121.0(3) ?
C16 C15 H15 . . 119.5 ?
C15 C16 H16 . . 120.1 ?
C15 C16 C17 . . 119.8(3) ?
C17 C16 H16 . . 120.1 ?
C16 C17 H17 . . 120.3 ?
C16 C17 C18 . . 119.5(3) ?
C18 C17 H17 . . 120.3 ?
C13 C18 C19 . . 115.2(2) ?
C17 C18 C13 . . 121.7(3) ?
C17 C18 C19 . . 123.1(3) ?
N3 C19 C18 . . 113.7(2) ?
N3 C19 C20 . . 119.8(2) ?
C20 C19 C18 . . 126.5(3) ?
C19 C20 H20 . . 119.3 ?
C21 C20 C19 . . 121.4(3) ?
C21 C20 H20 . . 119.3 ?
C20 C21 C22 . . 117.6(3) ?
C20 C21 C41 . . 121.4(3) ?
C22 C21 C41 . . 121.0(2) ?
C21 C22 H22 . . 120.2 ?
C23 C22 C21 . . 119.5(3) ?
C23 C22 H22 . . 120.2 ?
N3 C23 C22 . . 122.8(3) ?
N3 C23 H23 . . 118.6 ?
C22 C23 H23 . . 118.6 ?
C25 C24 N1 . . 122.2(2) ?
C29 C24 N1 . . 118.8(2) ?
C29 C24 C25 . . 119.0(2) ?
C24 C25 H25 . . 120.0 ?
C26 C25 C24 . . 120.0(3) ?
C26 C25 H25 . . 120.0 ?
C25 C26 C30A . . 119.6(3) ?
C25 C26 C30B . . 116.7(7) ?
C27 C26 C25 . . 121.2(3) ?
C27 C26 C30A . . 119.0(3) ?
C27 C26 C30B . . 121.6(7) ?
C26 C27 H27 . . 120.6 ?
C28 C27 C26 . . 118.8(3) ?
C28 C27 H27 . . 120.6 ?
C27 C28 C29 . . 120.9(3) ?
C27 C28 C31 . . 120.0(3) ?
C29 C28 C31 . . 119.0(3) ?
C24 C29 C28 . . 120.1(3) ?
C24 C29 H29 . . 119.9 ?
C28 C29 H29 . . 119.9 ?
F4A C31 C28 . . 110.4(4) ?
F5A C31 C28 . . 114.4(4) ?
F5A C31 F4A . . 108.2(6) ?
F5A C31 F6A . . 107.1(6) ?
F6A C31 C28 . . 112.5(4) ?
F6A C31 F4A . . 103.6(7) ?
F4B C31 C28 . . 111.8(5) ?
F4B C31 F6B . . 109.3(10) ?
F5B C31 C28 . . 114.8(5) ?
F5B C31 F4B . . 102.3(8) ?
F5B C31 F6B . . 103.3(8) ?
F6B C31 C28 . . 114.3(4) ?
C33 C32 C10 . . 118.5(3) ?
C37 C32 C10 . . 121.2(3) ?
C37 C32 C33 . . 120.3(3) ?
C32 C33 C38 . . 121.0(3) ?
C34 C33 C32 . . 119.4(3) ?
C34 C33 C38 . . 119.6(3) ?
C33 C34 H34 . . 119.4 ?
C35 C34 C33 . . 121.2(3) ?
C35 C34 H34 . . 119.4 ?
C34 C35 C39 . . 119.8(3) ?
C36 C35 C34 . . 118.6(3) ?
C36 C35 C39 . . 121.7(3) ?
C35 C36 H36 . . 119.1 ?
C35 C36 C37 . . 121.8(3) ?
C37 C36 H36 . . 119.1 ?
C32 C37 C36 . . 118.7(3) ?
C32 C37 C40 . . 121.1(3) ?
C36 C37 C40 . . 120.1(3) ?
C33 C38 H38A . . 109.5 ?
C33 C38 H38B . . 109.4 ?
C33 C38 H38C . . 109.5 ?
H38A C38 H38B . . 109.5 ?
H38A C38 H38C . . 109.5 ?
H38B C38 H38C . . 109.4 ?
C35 C39 H39A . . 109.5 ?
C35 C39 H39B . . 109.5 ?
C35 C39 H39C . . 109.6 ?
H39A C39 H39B . . 109.4 ?
H39A C39 H39C . . 109.5 ?
H39B C39 H39C . . 109.4 ?
C37 C40 H40A . . 109.5 ?
C37 C40 H40B . . 109.4 ?
C37 C40 H40C . . 109.5 ?
H40A C40 H40B . . 109.5 ?
H40A C40 H40C . . 109.4 ?
H40B C40 H40C . . 109.5 ?
C42 C41 C21 . . 119.0(3) ?
C46 C41 C21 . . 120.1(3) ?
C46 C41 C42 . . 120.8(3) ?
C41 C42 C47 . . 121.2(3) ?
C43 C42 C41 . . 118.9(4) ?
C43 C42 C47 . . 119.8(4) ?
C42 C43 H43 . . 119.4 ?
C44 C43 C42 . . 121.1(4) ?
C44 C43 H43 . . 119.4 ?
C43 C44 C48 . . 120.6(5) ?
C45 C44 C43 . . 119.1(3) ?
C45 C44 C48 . . 120.3(5) ?
C44 C45 H45 . . 119.0 ?
C44 C45 C46 . . 122.0(4) ?
C46 C45 H45 . . 119.0 ?
C41 C46 C45 . . 117.9(4) ?
C41 C46 C49 . . 121.5(3) ?
C45 C46 C49 . . 120.6(4) ?
C42 C47 H47A . . 109.5 ?
C42 C47 H47B . . 109.5 ?
C42 C47 H47C . . 109.5 ?
H47A C47 H47B . . 109.5 ?
H47A C47 H47C . . 109.5 ?
H47B C47 H47C . . 109.5 ?
C44 C48 H48A . . 109.5 ?
C44 C48 H48B . . 109.5 ?
C44 C48 H48C . . 109.5 ?
H48A C48 H48B . . 109.5 ?
H48A C48 H48C . . 109.5 ?
H48B C48 H48C . . 109.5 ?
H48D C48 H48E . . 109.5 ?
H48D C48 H48F . . 109.5 ?
H48E C48 H48F . . 109.5 ?
C46 C49 H49A . . 109.5 ?
C46 C49 H49B . . 109.5 ?
C46 C49 H49C . . 109.5 ?
H49A C49 H49B . . 109.5 ?
H49A C49 H49C . . 109.5 ?
H49B C49 H49C . . 109.5 ?
O1 Ir1 N1 . 2_666 75.81(7) y
N2 Ir1 O1 . . 96.15(8) y
N2 Ir1 N1 . 2_666 91.38(8) y
N2 Ir1 N3 . . 174.60(9) y
N3 Ir1 O1 . . 82.90(8) y
N3 Ir1 N1 . 2_666 93.54(8) y
C2 Ir1 O1 . . 176.58(9) y
C2 Ir1 N1 . 2_666 103.47(9) y
C2 Ir1 N2 . . 80.51(10) y
C2 Ir1 N3 . . 100.49(10) y
C2 Ir1 C13 . . 87.62(10) y
C13 Ir1 O1 . . 93.36(9) y
C13 Ir1 N1 . 2_666 168.24(9) y
C13 Ir1 N2 . . 94.38(10) y
C13 Ir1 N3 . . 80.38(10) y
F1A C30A C26 . . 111.9(4) ?
F1A C30A F3A . . 105.4(5) ?
F2A C30A C26 . . 113.6(5) ?
F2A C30A F1A . . 108.2(6) ?
F2A C30A F3A . . 104.7(6) ?
F3A C30A C26 . . 112.6(4) ?
F1B C30B C26 . . 107.8(13) ?
F1B C30B F3B . . 88.7(15) ?
F2B C30B C26 . . 119.4(14) ?
F2B C30B F1B . . 124(2) ?
F2B C30B F3B . . 101.8(18) ?
F3B C30B C26 . . 109.4(14) ?
C51 C50 H50 . . 118.8 ?
C51 C50 Cl1 . . 123.1(4) ?
C55 C50 H50 . . 118.8 ?
C55 C50 C51 . . 122.3(5) ?
C55 C50 Cl1 . . 114.6(4) ?
C50 C51 H51 . . 121.4 ?
C52 C51 C50 . . 117.2(5) ?
C52 C51 H51 . . 121.4 ?
C51 C52 H52 . . 119.5 ?
C51 C52 C53 . . 121.0(5) ?
C51 C52 Cl2 . . 126.3(4) ?
C53 C52 H52 . . 119.5 ?
C53 C52 Cl2 . . 111.9(4) ?
C52 C53 H53 . . 120.4 ?
C54 C53 C52 . . 119.2(5) ?
C54 C53 H53 . . 120.4 ?
C53 C54 H54 . . 119.8 ?
C55 C54 C53 . . 120.4(5) ?
C55 C54 H54 . . 119.8 ?
C50 C55 C54 . . 119.9(5) ?
C50 C55 H55 . . 120.1 ?
C54 C55 H55 . . 120.1 ?
C57 C56 Cl3 . . 120.9(13) ?
C57 C56 C58 . . 122.1(13) ?
C58 C56 Cl3 . . 116.9(13) ?
C56 C57 H57 . . 123.9 ?
C58 C57 C56 2 . 112.0(15) ?
C58 C57 H57 2 . 124.1 ?
C56 C58 H58 . . 115.9 ?
C57 C58 C56 2 . 125.9(15) ?
C57 C58 H58 2 . 118.2 ?
C60 C59 C62 . 2 55.4(14) ?
C59 C60 C61 . . 129.6(19) ?
C62 C60 C59 2 . 64.9(15) ?
C62 C60 C61 2 . 64.8(12) ?
C60 C61 C60 2 . 180.0 ?
C60 C61 C62 2 2 125.5(14) ?
C60 C61 C62 2 . 54.5(14) ?
C60 C61 C62 . 2 54.5(14) ?
C60 C61 C62 . . 125.5(14) ?
C62 C61 C62 2 . 180.0 ?
C59 C62 C61 2 . 120.4(18) ?
C60 C62 C61 2 . 60.8(10) ?

loop_
_geom_bond_atom_site_label_1
_geom_bond_atom_site_label_2
_geom_bond_site_symmetry_2
_geom_bond_distance
_geom_bond_publ_flag
O1 C1 . 1.273(3) y
O1 Ir1 . 2.1757(18) y
N1 C1 . 1.312(3) y
N1 C24 . 1.431(3) y
N1 Ir1 2_666 2.182(2) y
N2 C8 . 1.357(3) ?
N2 C12 . 1.346(3) ?
N2 Ir1 . 2.027(2) y
N3 C19 . 1.371(3) ?
N3 C23 . 1.351(3) ?
N3 Ir1 . 2.039(2) y
C1 C1 2_666 1.521(5) y
C2 C3 . 1.390(4) ?
C2 C7 . 1.417(4) ?
C2 Ir1 . 1.993(3) y
C3 H3 . 0.9500 ?
C3 C4 . 1.390(4) ?
C4 H4 . 0.9500 ?
C4 C5 . 1.382(5) ?
C5 H5 . 0.9500 ?
C5 C6 . 1.390(4) ?
C6 H6 . 0.9500 ?
C6 C7 . 1.394(4) ?
C7 C8 . 1.463(4) ?
C8 C9 . 1.395(4) ?
C9 H9 . 0.9500 ?
C9 C10 . 1.390(4) ?
C10 C11 . 1.392(4) ?
C10 C32 . 1.493(4) ?
C11 H11 . 0.9500 ?
C11 C12 . 1.374(4) ?
C12 H12 . 0.9500 ?
C13 C14 . 1.403(4) ?
C13 C18 . 1.406(4) ?
C13 Ir1 . 2.004(3) ?
C14 H14 . 0.9500 ?
C14 C15 . 1.391(4) ?
C15 H15 . 0.9500 ?
C15 C16 . 1.380(5) ?
C16 H16 . 0.9500 ?
C16 C17 . 1.383(4) ?
C17 H17 . 0.9500 ?
C17 C18 . 1.400(4) ?
C18 C19 . 1.460(4) ?
C19 C20 . 1.390(4) ?
C20 H20 . 0.9500 ?
C20 C21 . 1.388(4) ?
C21 C22 . 1.390(4) ?
C21 C41 . 1.491(4) ?
C22 H22 . 0.9500 ?
C22 C23 . 1.377(4) ?
C23 H23 . 0.9500 ?
C24 C25 . 1.399(4) ?
C24 C29 . 1.390(4) ?
C25 H25 . 0.9500 ?
C25 C26 . 1.386(4) ?
C26 C27 . 1.384(4) ?
C26 C30A . 1.493(7) ?
C26 C30B . 1.50(2) ?
C27 H27 . 0.9500 ?
C27 C28 . 1.383(5) ?
C28 C29 . 1.393(4) ?
C28 C31 . 1.495(4) ?
C29 H29 . 0.9500 ?
C31 F4A . 1.305(7) ?
C31 F5A . 1.261(6) ?
C31 F6A . 1.303(6) ?
C31 F4B . 1.310(8) ?
C31 F5B . 1.280(7) ?
C31 F6B . 1.321(8) ?
C32 C33 . 1.398(4) ?
C32 C37 . 1.389(4) ?
C33 C34 . 1.395(4) ?
C33 C38 . 1.523(5) ?
C34 H34 . 0.9500 ?
C34 C35 . 1.386(5) ?
C35 C36 . 1.380(5) ?
C35 C39 . 1.505(4) ?
C36 H36 . 0.9500 ?
C36 C37 . 1.404(4) ?
C37 C40 . 1.500(5) ?
C38 H38A . 0.9799 ?
C38 H38B . 0.9801 ?
C38 H38C . 0.9802 ?
C39 H39A . 0.9803 ?
C39 H39B . 0.9811 ?
C39 H39C . 0.9798 ?
C40 H40A . 0.9807 ?
C40 H40B . 0.9797 ?
C40 H40C . 0.9795 ?
C41 C42 . 1.401(5) ?
C41 C46 . 1.386(5) ?
C42 C43 . 1.390(5) ?
C42 C47 . 1.513(6) ?
C43 H43 . 0.9500 ?
C43 C44 . 1.379(7) ?
C44 C45 . 1.368(6) ?
C44 C48 . 1.519(5) ?
C45 H45 . 0.9500 ?
C45 C46 . 1.405(5) ?
C46 C49 . 1.493(6) ?
C47 H47A . 0.9800 ?
C47 H47B . 0.9800 ?
C47 H47C . 0.9800 ?
C48 H48A . 0.9800 ?
C48 H48B . 0.9800 ?
C48 H48C . 0.9800 ?
C48 H48D . 0.9800 ?
C48 H48E . 0.9800 ?
C48 H48F . 0.9800 ?
C49 H49A . 0.9800 ?
C49 H49B . 0.9800 ?
C49 H49C . 0.9800 ?
F1A C30A . 1.307(6) ?
F2A C30A . 1.290(6) ?
F3A C30A . 1.325(6) ?
F1B C30B . 1.326(14) ?
F2B C30B . 1.283(14) ?
F3B C30B . 1.338(14) ?
C50 H50 . 0.9500 ?
C50 C51 . 1.375(6) ?
C50 C55 . 1.337(6) ?
C50 Cl1 . 1.743(5) ?
C51 H51 . 0.9500 ?
C51 C52 . 1.358(7) ?
C52 H52 . 0.9500 ?
C52 C53 . 1.379(8) ?
C52 Cl2 . 1.717(5) ?
C53 H53 . 0.9500 ?
C53 C54 . 1.361(7) ?
C54 H54 . 0.9500 ?
C54 C55 . 1.343(7) ?
C55 H55 . 0.9500 ?
Cl3 C56 . 1.613(14) ?
C56 C57 . 1.349(16) ?
C56 C58 . 1.368(15) ?
C57 H57 . 0.9500 ?
C57 C58 2 1.295(15) ?
C58 H58 . 0.9503 ?
C59 C60 . 1.423(17) ?
C59 C62 2 1.49(3) ?
C60 C61 . 1.456(16) ?
C60 C62 2 1.36(3) ?
C61 C62 2 1.509(16) ?
C61 C62 . 1.509(16) ?

loop_
_geom_torsion_atom_site_label_1
_geom_torsion_atom_site_label_2
_geom_torsion_atom_site_label_3
_geom_torsion_atom_site_label_4
_geom_torsion_site_symmetry_1
_geom_torsion_site_symmetry_2
_geom_torsion_site_symmetry_3
_geom_torsion_site_symmetry_4
_geom_torsion
_geom_torsion_publ_flag
N1 C24 C25 C26 . . . . 177.7(3) ?
N1 C24 C29 C28 . . . . -177.4(2) ?
N2 C8 C9 C10 . . . . 1.1(4) ?
N3 C19 C20 C21 . . . . -0.2(4) ?
C1 N1 C24 C25 . . . . -44.8(3) ?
C1 N1 C24 C29 . . . . 134.4(2) ?
C2 C3 C4 C5 . . . . 0.6(5) ?
C2 C7 C8 N2 . . . . -7.7(3) ?
C2 C7 C8 C9 . . . . 165.6(3) ?
C3 C2 C7 C6 . . . . 4.6(4) ?
C3 C2 C7 C8 . . . . -172.7(2) ?
C3 C4 C5 C6 . . . . 1.9(5) ?
C4 C5 C6 C7 . . . . -1.0(5) ?
C5 C6 C7 C2 . . . . -2.2(5) ?
C5 C6 C7 C8 . . . . 174.8(3) ?
C6 C7 C8 N2 . . . . 175.1(3) ?
C6 C7 C8 C9 . . . . -11.6(5) ?
C7 C2 C3 C4 . . . . -3.7(4) ?
C7 C8 C9 C10 . . . . -171.8(3) ?
C8 N2 C12 C11 . . . . -4.1(4) ?
C8 C9 C10 C11 . . . . -4.9(4) ?
C8 C9 C10 C32 . . . . 169.6(3) ?
C9 C10 C11 C12 . . . . 4.3(4) ?
C9 C10 C32 C33 . . . . -92.3(4) ?
C9 C10 C32 C37 . . . . 88.4(4) ?
C10 C11 C12 N2 . . . . 0.1(5) ?
C10 C32 C33 C34 . . . . 179.5(3) ?
C10 C32 C33 C38 . . . . 0.2(4) ?
C10 C32 C37 C36 . . . . -179.6(3) ?
C10 C32 C37 C40 . . . . 3.3(5) ?
C11 C10 C32 C33 . . . . 82.0(4) ?
C11 C10 C32 C37 . . . . -97.2(4) ?
C12 N2 C8 C7 . . . . 177.3(2) ?
C12 N2 C8 C9 . . . . 3.5(4) ?
C13 C14 C15 C16 . . . . -0.1(5) ?
C13 C18 C19 N3 . . . . 2.4(3) ?
C13 C18 C19 C20 . . . . -177.6(3) ?
C14 C13 C18 C17 . . . . 2.6(4) ?
C14 C13 C18 C19 . . . . -175.8(2) ?
C14 C15 C16 C17 . . . . 1.4(5) ?
C15 C16 C17 C18 . . . . -0.7(5) ?
C16 C17 C18 C13 . . . . -1.3(5) ?
C16 C17 C18 C19 . . . . 176.9(3) ?
C17 C18 C19 N3 . . . . -175.9(3) ?
C17 C18 C19 C20 . . . . 4.1(5) ?
C18 C13 C14 C15 . . . . -1.9(4) ?
C18 C19 C20 C21 . . . . 179.8(3) ?
C19 N3 C23 C22 . . . . 2.0(4) ?
C19 C20 C21 C22 . . . . 1.9(4) ?
C19 C20 C21 C41 . . . . -177.0(3) ?
C20 C21 C22 C23 . . . . -1.7(4) ?
C20 C21 C41 C42 . . . . 97.9(4) ?
C20 C21 C41 C46 . . . . -81.9(4) ?
C21 C22 C23 N3 . . . . -0.3(4) ?
C21 C41 C42 C43 . . . . -179.7(3) ?
C21 C41 C42 C47 . . . . -1.3(5) ?
C21 C41 C46 C45 . . . . -179.1(3) ?
C21 C41 C46 C49 . . . . 0.1(5) ?
C22 C21 C41 C42 . . . . -81.0(4) ?
C22 C21 C41 C46 . . . . 99.2(4) ?
C23 N3 C19 C18 . . . . 178.2(2) ?
C23 N3 C19 C20 . . . . -1.8(4) ?
C24 N1 C1 O1 . . . . -4.4(4) ?
C24 N1 C1 C1 . . . 2_666 178.1(2) ?
C24 C25 C26 C27 . . . . -0.2(5) ?
C24 C25 C26 C30A . . . . -175.2(3) ?
C24 C25 C26 C30B . . . . 171.6(7) ?
C25 C24 C29 C28 . . . . 1.9(4) ?
C25 C26 C27 C28 . . . . 1.6(5) ?
C25 C26 C30A F1A . . . . -40.4(7) ?
C25 C26 C30A F2A . . . . 82.5(7) ?
C25 C26 C30A F3A . . . . -158.8(5) ?
C25 C26 C30B F1B . . . . 138(2) ?
C25 C26 C30B F2B . . . . -74(2) ?
C25 C26 C30B F3B . . . . 42.8(17) ?
C26 C27 C28 C29 . . . . -1.2(5) ?
C26 C27 C28 C31 . . . . 179.9(3) ?
C27 C26 C30A F1A . . . . 144.5(6) ?
C27 C26 C30A F2A . . . . -92.7(7) ?
C27 C26 C30A F3A . . . . 26.0(6) ?
C27 C26 C30B F1B . . . . -50(2) ?
C27 C26 C30B F2B . . . . 98.0(19) ?
C27 C26 C30B F3B . . . . -145.4(15) ?
C27 C28 C29 C24 . . . . -0.5(4) ?
C27 C28 C31 F4A . . . . 106.7(9) ?
C27 C28 C31 F5A . . . . -131.0(6) ?
C27 C28 C31 F6A . . . . -8.5(8) ?
C27 C28 C31 F4B . . . . -59.8(12) ?
C27 C28 C31 F5B . . . . 56.2(8) ?
C27 C28 C31 F6B . . . . 175.3(11) ?
C29 C24 C25 C26 . . . . -1.5(4) ?
C29 C28 C31 F4A . . . . -72.2(9) ?
C29 C28 C31 F5A . . . . 50.1(7) ?
C29 C28 C31 F6A . . . . 172.6(8) ?
C29 C28 C31 F4B . . . . 121.3(12) ?
C29 C28 C31 F5B . . . . -122.7(7) ?
C29 C28 C31 F6B . . . . -3.6(11) ?
C31 C28 C29 C24 . . . . 178.4(3) ?
C32 C10 C11 C12 . . . . -170.2(3) ?
C32 C33 C34 C35 . . . . 0.7(5) ?
C33 C32 C37 C36 . . . . 1.2(5) ?
C33 C32 C37 C40 . . . . -175.9(3) ?
C33 C34 C35 C36 . . . . -0.1(5) ?
C33 C34 C35 C39 . . . . -179.9(3) ?
C34 C35 C36 C37 . . . . 0.0(5) ?
C35 C36 C37 C32 . . . . -0.6(5) ?
C35 C36 C37 C40 . . . . 176.5(3) ?
C37 C32 C33 C34 . . . . -1.2(4) ?
C37 C32 C33 C38 . . . . 179.5(3) ?
C38 C33 C34 C35 . . . . 179.9(3) ?
C39 C35 C36 C37 . . . . 179.9(3) ?
C41 C21 C22 C23 . . . . 177.2(3) ?
C41 C42 C43 C44 . . . . -1.1(5) ?
C42 C41 C46 C45 . . . . 1.0(5) ?
C42 C41 C46 C49 . . . . -179.8(3) ?
C42 C43 C44 C45 . . . . 0.7(6) ?
C42 C43 C44 C48 . . . . 180.0(4) ?
C43 C44 C45 C46 . . . . 0.5(6) ?
C44 C45 C46 C41 . . . . -1.4(5) ?
C44 C45 C46 C49 . . . . 179.4(4) ?
C46 C41 C42 C43 . . . . 0.2(5) ?
C46 C41 C42 C47 . . . . 178.6(3) ?
C47 C42 C43 C44 . . . . -179.5(4) ?
C48 C44 C45 C46 . . . . -178.7(4) ?
Ir1 O1 C1 N1 . . . . 171.2(2) ?
Ir1 O1 C1 C1 . . . 2_666 -11.4(3) ?
Ir1 N1 C1 O1 2_666 . . . 169.4(2) ?
Ir1 N1 C1 C1 2_666 . . 2_666 -8.1(3) ?
Ir1 N1 C24 C25 2_666 . . . 142.3(2) ?
Ir1 N1 C24 C29 2_666 . . . -38.4(3) ?
Ir1 N2 C8 C7 . . . . 5.2(3) ?
Ir1 N2 C8 C9 . . . . -168.6(2) ?
Ir1 N2 C12 C11 . . . . 167.4(2) ?
Ir1 N3 C19 C18 . . . . -9.9(3) ?
Ir1 N3 C19 C20 . . . . 170.1(2) ?
Ir1 N3 C23 C22 . . . . -168.9(2) ?
Ir1 C2 C3 C4 . . . . 176.9(2) ?
Ir1 C2 C7 C6 . . . . -175.9(2) ?
Ir1 C2 C7 C8 . . . . 6.8(3) ?
Ir1 C13 C14 C15 . . . . 175.7(2) ?
Ir1 C13 C18 C17 . . . . -175.3(2) ?
Ir1 C13 C18 C19 . . . . 6.3(3) ?
C30A C26 C27 C28 . . . . 176.6(3) ?
C30B C26 C27 C28 . . . . -169.8(8) ?
C50 C51 C52 C53 . . . . 2.9(8) ?
C50 C51 C52 Cl2 . . . . -166.3(5) ?
C51 C50 C55 C54 . . . . -2.1(8) ?
C51 C52 C53 C54 . . . . -2.4(8) ?
C52 C53 C54 C55 . . . . -0.5(8) ?
C53 C54 C55 C50 . . . . 2.7(8) ?
C55 C50 C51 C52 . . . . -0.7(8) ?
Cl2 C52 C53 C54 . . . . 168.3(4) ?
Cl1 C50 C51 C52 . . . . -179.4(4) ?
Cl1 C50 C55 C54 . . . . 176.7(4) ?
Cl3 C56 C57 C58 . . . 2 177.4(15) ?
Cl3 C56 C58 C57 . . . 2 -177.5(16) ?
C57 C56 C58 C57 . . . 2 0(3) ?
C58 C56 C57 C58 . . . 2 0(3) ?
C59 C60 C61 C62 . . . . -177(2) ?
C59 C60 C61 C62 . . . 2 3(2) ?
C60 C61 C62 C59 . . . 2 -177.3(18) ?
C60 C61 C62 C59 2 . . 2 2.7(18) ?
C60 C61 C62 C60 . . . 2 180.0 ?
C62 C59 C60 C61 2 . . . -3(2) ?
C62 C60 C61 C62 2 . . . 180.0 ?

_cod_database_fobs_code 2243351
